data_1550213
loop_
_publ_author_name
'Lyu, Jiafei'
'Zhang, Xuan'
'Otake, Ken-ichi'
'Wang, Xingjie'
'Li, Peng'
'Li, Zhanyong'
'Chen, Zhijie'
'Zhang, Yuanyuan'
'Wasson, Megan C.'
'Yang, Ying'
'Bai, Peng'
'Guo, Xianghai'
'Islamoglu, Timur'
'Farha, Omar K.'

_publ_section_title
;
 Topology and Porosity Control of Metal--Organic Frameworks through Linker
 Functionalization
;
_journal_name_full 'Chemical Science'
_journal_paper_doi 10.1039/C8SC04220A
_journal_year 2019
_chemical_formula_moiety '0.33(C207 H96 Br12 O96 Zr18)'
_chemical_formula_sum 'C69 H32 Br4 O32 Zr6'
_chemical_formula_weight 2239.90
_space_group_crystal_system hexagonal
_space_group_IT_number 191
_space_group_name_Hall '-P 6 2'
_space_group_name_H-M_alt 'P 6/m m m'
_symmetry_space_group_name_Hall '-P 6 2'
_symmetry_space_group_name_H-M 'P 6/m m m'
_atom_sites_solution_hydrogens geom
_atom_sites_solution_primary dual
_audit_creation_date 2018-07-04
_audit_creation_method
;
Olex2 1.2
(compiled 2018.05.29 svn.r3508 for OlexSys, GUI svn.r5506)
;
_audit_update_record
;
2018-07-14 deposited with the CCDC.
2018-11-09 downloaded from the CCDC.
;
_cell_angle_alpha 90
_cell_angle_beta 90
_cell_angle_gamma 120
_cell_formula_units_Z 3
_cell_length_a 39.5745(12)
_cell_length_b 39.5745(12)
_cell_length_c 12.1936(4)
_cell_measurement_reflns_used 9841
_cell_measurement_temperature 200(2)
_cell_measurement_theta_max 27.06
_cell_measurement_theta_min 2.29
_cell_volume 16538.4(9)
_computing_molecular_graphics 'Olex2 (Dolomanov et al., 2009)'
_computing_publication_material 'Olex2 (Dolomanov et al., 2009)'
_computing_structure_refinement 'ShelXL (Sheldrick, 2015)'
_computing_structure_solution 'ShelXT (Sheldrick, 2015)'
_diffrn_ambient_temperature 200.07
_diffrn_detector 'Bruker APEX2 area detector'
_diffrn_detector_area_resol_mean 7.9
_diffrn_detector_type 'CCD area detector'
_diffrn_measured_fraction_theta_full 0.999
_diffrn_measured_fraction_theta_max 0.999
_diffrn_measurement_device 'three-circle diffractometer'
_diffrn_measurement_device_type 'Bruker SMART APEX2 area detector'
_diffrn_measurement_method '\w and \f scans'
_diffrn_radiation_monochromator 'mirror optics'
_diffrn_radiation_probe x-ray
_diffrn_radiation_type MoK\a
_diffrn_radiation_wavelength 0.71073
_diffrn_reflns_av_R_equivalents 0.0911
_diffrn_reflns_av_unetI/netI 0.0214
_diffrn_reflns_Laue_measured_fraction_full 0.999
_diffrn_reflns_Laue_measured_fraction_max 0.999
_diffrn_reflns_limit_h_max 50
_diffrn_reflns_limit_h_min -50
_diffrn_reflns_limit_k_max 50
_diffrn_reflns_limit_k_min -50
_diffrn_reflns_limit_l_max 10
_diffrn_reflns_limit_l_min -15
_diffrn_reflns_number 296742
_diffrn_reflns_point_group_measured_fraction_full 0.999
_diffrn_reflns_point_group_measured_fraction_max 0.999
_diffrn_reflns_theta_full 25.242
_diffrn_reflns_theta_max 27.170
_diffrn_reflns_theta_min 0.594
_diffrn_source 'microfocus sealed X-ray tube'
_diffrn_source_type 'Incoatec I\ms'
_diffrn_standards_number 0
_exptl_absorpt_coefficient_mu 1.028
_exptl_absorpt_correction_type none
_exptl_crystal_colour colourless
_exptl_crystal_density_diffrn 0.675
_exptl_crystal_description Rod
_exptl_crystal_F_000 3246
_exptl_crystal_size_max 0.07
_exptl_crystal_size_mid 0.03
_exptl_crystal_size_min 0.02
_refine_diff_density_max 1.707
_refine_diff_density_min -1.432
_refine_diff_density_rms 0.102
_refine_ls_extinction_method none
_refine_ls_goodness_of_fit_ref 1.076
_refine_ls_hydrogen_treatment constr
_refine_ls_matrix_type full
_refine_ls_number_parameters 141
_refine_ls_number_reflns 6868
_refine_ls_number_restraints 0
_refine_ls_restrained_S_all 1.076
_refine_ls_R_factor_all 0.0510
_refine_ls_R_factor_gt 0.0445
_refine_ls_shift/su_max 0.001
_refine_ls_shift/su_mean 0.000
_refine_ls_structure_factor_coef Fsqd
_refine_ls_weighting_details 'w=1/[\s^2^(Fo^2^)+(0.0879P)^2^+24.2370P] where P=(Fo^2^+2Fc^2^)/3'
_refine_ls_weighting_scheme calc
_refine_ls_wR_factor_gt 0.1435
_refine_ls_wR_factor_ref 0.1492
_reflns_Friedel_coverage 0.000
_reflns_number_gt 5822
_reflns_number_total 6868
_reflns_threshold_expression 'I > 2\s(I)'
_cod_data_source_file c8sc04220a2.cif
_cod_data_source_block p-3_a
_cod_original_cell_volume 16538.4(11)
_cod_database_code 1550213
_shelxl_version_number 2014/6
_shelx_space_group_comment
;
The symmetry employed for this shelxl refinement is uniquely defined
by the following loop, which should always be used as a source of
symmetry information in preference to the above space-group names.
They are only intended as comments.
;
_shelx_estimated_absorpt_t_max 0.980
_shelx_estimated_absorpt_t_min 0.932
_olex2_refinement_description
;
1. Fixed Uiso
 At 1.2 times of:
  All C(H) groups
2. Others
 Fixed Sof: C10(0.125)
3.a Aromatic/amide H refined with riding coordinates:
 C7(H7), C6(H6), C3(H3), C4(H4)
;
_olex2_submission_special_instructions 'No special instructions were received'

loop_
_space_group_symop_operation_xyz
'x, y, z'
'-y, x-y, z'
'-x+y, -x, z'
'-x, -y, z'
'y, -x+y, z'
'x-y, x, z'
'y, x, -z'
'x-y, -y, -z'
'-x, -x+y, -z'
'-y, -x, -z'
'-x+y, y, -z'
'x, x-y, -z'
'-x, -y, -z'
'y, -x+y, -z'
'x-y, x, -z'
'x, y, -z'
'-y, x-y, -z'
'-x+y, -x, -z'
'-y, -x, z'
'-x+y, y, z'
'x, x-y, z'
'y, x, z'
'x-y, -y, z'
'-x, -x+y, z'

loop_
_atom_site_label
_atom_site_type_symbol
_atom_site_fract_x
_atom_site_fract_y
_atom_site_fract_z
_atom_site_U_iso_or_equiv
_atom_site_adp_type
_atom_site_occupancy
_atom_site_site_symmetry_order
_atom_site_calc_flag
_atom_site_refinement_flags_posn
_atom_site_refinement_flags_adp
_atom_site_refinement_flags_occupancy
Zr2 Zr 0.07191(2) 0.53596(2) 0.5000 0.01054(12) Uani 1 4 d S T P
Zr1 Zr 0.0000 0.45556(2) 0.35562(3) 0.01580(12) Uani 1 2 d S T P
Br03 Br 0.24175(2) 0.48350(3) 0.73323(4) 0.0829(3) Uani 1 2 d S T P
O5 O 0.10448(5) 0.51859(6) 0.61179(15) 0.0207(4) Uani 1 1 d . . .
O6 O 0.05851(6) 0.46665(7) 0.7022(2) 0.0378(6) Uani 1 1 d . . .
O3 O 0.0000 0.40001(8) 0.3650(3) 0.0437(9) Uani 1 2 d S T P
O2 O 0.03555(11) 0.51777(5) 0.3564(4) 0.0587(14) Uani 1 2 d S T P
O1 O 0.03534(10) 0.47253(12) 0.5000 0.0591(13) Uani 1 2 d S T P
O4 O 0.0000 0.46446(15) 0.1780(3) 0.0683(15) Uani 1 2 d S T P
C2 C 0.12392(8) 0.49089(10) 0.7518(2) 0.0267(6) Uani 1 1 d . . .
C5 C 0.18075(8) 0.48783(11) 0.8793(2) 0.0309(7) Uani 1 1 d . . .
C1 C 0.09331(8) 0.49221(9) 0.6825(2) 0.0243(6) Uani 1 1 d . . .
C9 C 0.24306(8) 0.48611(17) 0.8887(3) 0.0350(12) Uani 1 2 d S T P
C8 C 0.21219(9) 0.48650(11) 0.9425(2) 0.0334(8) Uani 1 1 d . . .
C7 C 0.11619(10) 0.45646(11) 0.8021(3) 0.0418(9) Uani 1 1 d . . .
H7 H 0.0912 0.4338 0.7947 0.050 Uiso 1 1 calc R . .
C6 C 0.14508(11) 0.45498(12) 0.8638(3) 0.0427(9) Uani 1 1 d . . .
H6 H 0.1400 0.4310 0.8955 0.051 Uiso 1 1 calc R . .
C3 C 0.15964(9) 0.52362(11) 0.7665(3) 0.0388(8) Uani 1 1 d . . .
H3 H 0.1653 0.5474 0.7318 0.047 Uiso 1 1 calc R . .
C4 C 0.18758(10) 0.52220(12) 0.8321(3) 0.0439(9) Uani 1 1 d . . .
H4 H 0.2118 0.5453 0.8444 0.053 Uiso 1 1 calc R . .
C10 C 0.0000 0.5000 0.1321(11) 0.036(3) Uani 0.5 4 d S T P

loop_
_atom_site_aniso_label
_atom_site_aniso_U_11
_atom_site_aniso_U_22
_atom_site_aniso_U_33
_atom_site_aniso_U_23
_atom_site_aniso_U_13
_atom_site_aniso_U_12
Zr2 0.0043(2) 0.01406(18) 0.0100(2) 0.000 0.000 0.00214(10)
Zr1 0.00709(17) 0.01879(16) 0.01760(19) -0.00785(12) 0.000 0.00354(8)
Br03 0.0708(3) 0.2005(10) 0.0207(3) -0.0037(4) -0.00187(19) 0.1003(5)
O5 0.0119(8) 0.0299(10) 0.0206(9) 0.0044(8) -0.0025(7) 0.0105(8)
O6 0.0142(9) 0.0460(13) 0.0468(14) 0.0257(11) -0.0038(9) 0.0104(9)
O3 0.0355(18) 0.0300(12) 0.067(2) -0.0145(15) 0.000 0.0177(9)
O2 0.045(2) 0.0279(12) 0.109(4) -0.0314(12) -0.063(2) 0.0224(10)
O1 0.036(2) 0.055(2) 0.0157(15) 0.000 0.000 -0.0297(17)
O4 0.0282(18) 0.127(4) 0.0172(16) -0.004(2) 0.000 0.0141(9)
C2 0.0158(13) 0.0455(18) 0.0219(13) 0.0057(13) -0.0026(11) 0.0177(13)
C5 0.0198(13) 0.072(2) 0.0151(12) 0.0006(14) -0.0002(11) 0.0335(15)
C1 0.0152(12) 0.0329(15) 0.0252(14) 0.0055(12) -0.0041(11) 0.0124(11)
C9 0.0293(14) 0.087(4) 0.0080(16) -0.001(2) -0.0006(10) 0.0435(19)
C8 0.0258(15) 0.075(2) 0.0165(14) 0.0013(14) -0.0013(11) 0.0379(16)
C7 0.0275(16) 0.047(2) 0.050(2) 0.0100(17) -0.0129(16) 0.0175(15)
C6 0.0401(19) 0.057(2) 0.0409(19) 0.0110(17) -0.0096(16) 0.0314(18)
C3 0.0212(15) 0.0440(19) 0.049(2) 0.0126(16) -0.0091(14) 0.0149(14)
C4 0.0201(15) 0.062(2) 0.0446(19) 0.0053(18) -0.0138(15) 0.0164(16)
C10 0.030(7) 0.049(6) 0.024(6) 0.000 0.000 0.015(3)

loop_
_atom_type_symbol
_atom_type_description
_atom_type_scat_dispersion_real
_atom_type_scat_dispersion_imag
_atom_type_scat_source
C C 0.0033 0.0016 'International Tables Vol C Tables 4.2.6.8 and 6.1.1.4'
H H 0.0000 0.0000 'International Tables Vol C Tables 4.2.6.8 and 6.1.1.4'
Br Br -0.2901 2.4595 'International Tables Vol C Tables 4.2.6.8 and 6.1.1.4'
O O 0.0106 0.0060 'International Tables Vol C Tables 4.2.6.8 and 6.1.1.4'
Zr Zr -2.9673 0.5597 'International Tables Vol C Tables 4.2.6.8 and 6.1.1.4'

loop_
_geom_angle_atom_site_label_1
_geom_angle_atom_site_label_2
_geom_angle_atom_site_label_3
_geom_angle
_geom_angle_site_symmetry_1
_geom_angle_site_symmetry_3
Zr1 Zr2 Zr1 60.350(12) 4_565 13_566
Zr1 Zr2 Zr1 60.351(12) . 16_556
Zr1 Zr2 Zr1 90.551(13) 4_565 16_556
Zr1 Zr2 Zr1 90.551(13) 13_566 .
Zr1 Zr2 Zr1 60.284(12) 4_565 .
Zr1 Zr2 Zr1 60.285(12) 13_566 16_556
O5 Zr2 Zr1 75.08(5) 21_565 13_566
O5 Zr2 Zr1 75.08(5) 16_556 .
O5 Zr2 Zr1 165.63(5) . 4_565
O5 Zr2 Zr1 165.62(5) 12_566 16_556
O5 Zr2 Zr1 165.62(5) 21_565 .
O5 Zr2 Zr1 75.09(5) . 16_556
O5 Zr2 Zr1 75.08(5) 12_566 4_565
O5 Zr2 Zr1 110.38(5) . 13_566
O5 Zr2 Zr1 110.37(5) 16_556 4_565
O5 Zr2 Zr1 110.37(5) 21_565 16_556
O5 Zr2 Zr1 111.29(5) . .
O5 Zr2 Zr1 111.29(5) 12_566 13_566
O5 Zr2 Zr1 110.37(5) 12_566 .
O5 Zr2 Zr1 111.29(5) 21_565 4_565
O5 Zr2 Zr1 111.30(5) 16_556 16_556
O5 Zr2 Zr1 165.62(5) 16_556 13_566
O5 Zr2 O5 74.17(10) 21_565 .
O5 Zr2 O5 76.24(10) 16_556 .
O5 Zr2 O5 119.29(10) 12_566 .
O5 Zr2 O5 74.16(10) 12_566 16_556
O5 Zr2 O5 119.29(10) 21_565 16_556
O5 Zr2 O5 76.23(10) 21_565 12_566
O2 Zr2 Zr1 35.15(7) . .
O2 Zr2 Zr1 35.16(7) 16_556 13_566
O2 Zr2 Zr1 35.16(7) . 4_565
O2 Zr2 Zr1 90.08(12) 16_556 .
O2 Zr2 Zr1 90.08(12) . 13_566
O2 Zr2 Zr1 90.08(12) . 16_556
O2 Zr2 Zr1 90.08(12) 16_556 4_565
O2 Zr2 Zr1 35.15(7) 16_556 16_556
O2 Zr2 O5 142.75(5) 16_556 12_566
O2 Zr2 O5 142.75(5) 16_556 16_556
O2 Zr2 O5 77.89(11) 16_556 21_565
O2 Zr2 O5 77.89(11) 16_556 .
O2 Zr2 O5 142.75(5) . .
O2 Zr2 O5 77.89(11) . 16_556
O2 Zr2 O5 77.89(11) . 12_566
O2 Zr2 O5 142.74(5) . 21_565
O2 Zr2 O2 109.1(3) 16_556 .
O2 Zr2 O1 70.54(9) . 21_565
O2 Zr2 O1 70.54(9) . .
O2 Zr2 O1 70.54(9) 16_556 .
O2 Zr2 O1 70.54(9) 16_556 21_565
O1 Zr2 Zr1 90.39(11) . 13_566
O1 Zr2 Zr1 90.39(11) . 4_565
O1 Zr2 Zr1 35.38(7) 21_565 4_565
O1 Zr2 Zr1 35.39(7) . .
O1 Zr2 Zr1 90.39(11) 21_565 16_556
O1 Zr2 Zr1 90.39(11) 21_565 .
O1 Zr2 Zr1 35.38(7) . 16_556
O1 Zr2 Zr1 35.38(7) 21_565 13_566
O1 Zr2 O5 78.28(11) . .
O1 Zr2 O5 141.62(5) 21_565 .
O1 Zr2 O5 78.27(11) 21_565 12_566
O1 Zr2 O5 141.62(5) . 12_566
O1 Zr2 O5 141.61(5) 21_565 16_556
O1 Zr2 O5 141.62(5) . 21_565
O1 Zr2 O5 78.27(11) 21_565 21_565
O1 Zr2 O5 78.28(11) . 16_556
O1 Zr2 O1 109.9(3) 21_565 .
Zr2 Zr1 Zr2 89.448(12) 13_566 .
Zr2 Zr1 Zr1 59.825(6) . 16_556
Zr2 Zr1 Zr1 59.858(6) . 4_565
Zr2 Zr1 Zr1 59.824(6) 13_566 16_556
Zr2 Zr1 Zr1 59.857(6) 13_566 4_565
Zr1 Zr1 Zr1 90.0 4_565 16_556
O6 Zr1 Zr2 71.93(5) 16_556 .
O6 Zr1 Zr2 71.94(5) 9_556 13_566
O6 Zr1 Zr2 161.38(6) 16_556 13_566
O6 Zr1 Zr2 161.38(6) 9_556 .
O6 Zr1 Zr1 108.31(7) 9_556 16_556
O6 Zr1 Zr1 108.31(7) 16_556 16_556
O6 Zr1 Zr1 108.68(7) 16_556 4_565
O6 Zr1 Zr1 108.68(7) 9_556 4_565
O6 Zr1 O6 126.68(11) 9_556 16_556
O3 Zr1 Zr2 118.38(6) . 13_566
O3 Zr1 Zr2 118.38(6) . .
O3 Zr1 Zr1 177.01(11) . 4_565
O3 Zr1 Zr1 87.01(11) . 16_556
O3 Zr1 O6 72.33(8) . 16_556
O3 Zr1 O6 72.33(8) . 9_556
O2 Zr1 Zr2 89.18(12) . 13_566
O2 Zr1 Zr2 35.33(10) 4_565 13_566
O2 Zr1 Zr2 89.18(12) 4_565 .
O2 Zr1 Zr2 35.33(10) . .
O2 Zr1 Zr1 89.74(13) 4_565 16_556
O2 Zr1 Zr1 34.71(8) 4_565 4_565
O2 Zr1 Zr1 89.73(13) . 16_556
O2 Zr1 Zr1 34.71(8) . 4_565
O2 Zr1 O6 75.87(12) 4_565 9_556
O2 Zr1 O6 140.69(10) 4_565 16_556
O2 Zr1 O6 140.68(10) . 9_556
O2 Zr1 O6 75.87(12) . 16_556
O2 Zr1 O3 145.15(8) . .
O2 Zr1 O3 145.15(8) 4_565 .
O2 Zr1 O2 69.43(16) . 4_565
O2 Zr1 O4 82.68(18) 4_565 .
O2 Zr1 O4 82.68(18) . .
O1 Zr1 Zr2 89.49(12) 9_556 .
O1 Zr1 Zr2 36.25(11) . .
O1 Zr1 Zr2 36.25(11) 9_556 13_566
O1 Zr1 Zr2 89.49(12) . 13_566
O1 Zr1 Zr1 90.73(14) 9_556 4_565
O1 Zr1 Zr1 34.53(8) . 16_556
O1 Zr1 Zr1 90.73(14) . 4_565
O1 Zr1 Zr1 34.53(8) 9_556 16_556
O1 Zr1 O6 139.57(10) . 9_556
O1 Zr1 O6 75.42(12) . 16_556
O1 Zr1 O6 139.57(10) 9_556 16_556
O1 Zr1 O6 75.42(12) 9_556 9_556
O1 Zr1 O3 86.81(16) 9_556 .
O1 Zr1 O3 86.81(16) . .
O1 Zr1 O2 71.58(15) 9_556 4_565
O1 Zr1 O2 109.2(2) 9_556 .
O1 Zr1 O2 71.58(15) . .
O1 Zr1 O2 109.2(2) . 4_565
O1 Zr1 O1 69.04(16) . 9_556
O1 Zr1 O4 144.60(8) 9_556 .
O1 Zr1 O4 144.61(8) . .
O4 Zr1 Zr2 114.55(10) . .
O4 Zr1 Zr2 114.55(10) . 13_566
O4 Zr1 Zr1 80.76(16) . 4_565
O4 Zr1 Zr1 170.76(16) . 16_556
O4 Zr1 O6 75.01(9) . 16_556
O4 Zr1 O6 75.01(9) . 9_556
O4 Zr1 O3 102.22(19) . .
C1 O5 Zr2 131.82(16) . .
C1 O6 Zr1 134.79(19) . 16_556
Zr1 O2 Zr2 109.52(15) . .
Zr1 O2 Zr2 109.51(15) 4_565 .
Zr1 O2 Zr1 110.57(16) . 4_565
Zr1 O1 Zr2 108.37(16) 16_556 .
Zr1 O1 Zr2 108.36(16) . .
Zr1 O1 Zr1 110.94(16) 16_556 .
C10 O4 Zr1 120.9(5) . .
C7 C2 C1 120.0(3) . .
C3 C2 C1 120.7(3) . .
C3 C2 C7 119.3(3) . .
C6 C5 C8 121.4(3) . .
C6 C5 C4 118.7(3) . .
C4 C5 C8 119.9(3) . .
O5 C1 O6 126.2(2) . .
O5 C1 C2 117.6(2) . .
O6 C1 C2 116.3(2) . .
C8 C9 Br03 118.08(19) 20 .
C8 C9 Br03 118.08(19) . .
C8 C9 C8 123.8(4) 20 .
C9 C8 C5 120.7(3) . .
C9 C8 C8 118.09(19) . 16_557
C8 C8 C5 121.22(15) 16_557 .
C2 C7 H7 120.0 . .
C2 C7 C6 120.0(3) . .
C6 C7 H7 120.0 . .
C5 C6 C7 120.7(3) . .
C5 C6 H6 119.6 . .
C7 C6 H6 119.6 . .
C2 C3 H3 119.9 . .
C2 C3 C4 120.2(3) . .
C4 C3 H3 119.9 . .
C5 C4 C3 121.0(3) . .
C5 C4 H4 119.5 . .
C3 C4 H4 119.5 . .
O4 C10 O4 136.6(10) 4_565 .

loop_
_geom_bond_atom_site_label_1
_geom_bond_atom_site_label_2
_geom_bond_distance
_geom_bond_site_symmetry_2
Zr2 Zr1 3.5024(4) 16_556
Zr2 Zr1 3.5024(4) 13_566
Zr2 Zr1 3.5024(4) .
Zr2 Zr1 3.5024(4) 4_565
Zr2 O5 2.2084(18) 12_566
Zr2 O5 2.2082(18) 16_556
Zr2 O5 2.2083(18) .
Zr2 O5 2.2084(18) 21_565
Zr2 O2 2.149(3) 16_556
Zr2 O2 2.149(3) .
Zr2 O1 2.182(4) .
Zr2 O1 2.182(4) 21_565
Zr1 Zr2 3.5023(4) 13_566
Zr1 Zr1 3.5209(7) 16_556
Zr1 Zr1 3.5174(7) 4_565
Zr1 O6 2.244(2) 9_556
Zr1 O6 2.244(2) 16_556
Zr1 O3 2.201(3) .
Zr1 O2 2.140(2) .
Zr1 O2 2.140(2) 4_565
Zr1 O1 2.137(2) 9_556
Zr1 O1 2.137(2) .
Zr1 O4 2.195(4) .
Br03 C9 1.898(4) .
O5 C1 1.252(3) .
O6 Zr1 2.2439(19) 16_556
O6 C1 1.259(3) .
O2 Zr1 2.140(2) 4_565
O1 Zr1 2.137(2) 16_556
O4 C10 1.513(7) .
C2 C1 1.499(4) .
C2 C7 1.382(5) .
C2 C3 1.370(5) .
C5 C8 1.487(4) .
C5 C6 1.372(5) .
C5 C4 1.374(5) .
C9 C8 1.393(3) .
C9 C8 1.393(3) 20
C8 C8 1.401(6) 16_557
C7 H7 0.9500 .
C7 C6 1.394(4) .
C6 H6 0.9500 .
C3 H3 0.9500 .
C3 C4 1.388(4) .
C4 H4 0.9500 .
C10 O4 1.513(7) 4_565

loop_
_smtbx_masks_void_nr
_smtbx_masks_void_average_x
_smtbx_masks_void_average_y
_smtbx_masks_void_average_z
_smtbx_masks_void_volume
_smtbx_masks_void_count_electrons
1 -0.291 -0.279 -0.448 12370.8 4037.0
